data_4100636
loop_
_publ_author_name
'Andrea C. Sudik'
'Andrew R. Millward'
'Nathan W. Ockwig'
'Adrien P. Cote'
'Jaheon Kim'
'Omar M. Yaghi'

_publ_section_title
;
Design, Synthesis, Structure, and Gas (N2, Ar, CO2, CH4 and H2)
Sorption Properties of Porous Metal-Organic Tetrahedral and
Heterocuboidal Polyhedra
;
_journal_name_full 'Journal of the American Chemical Society'
_journal_paper_doi 10.1021/ja042802q
_journal_year 2005
_chemical_formula_moiety 'C168 H132 Fe12 N12 O76 S12, 10(C5 N), 4(C2 N), 4(O2) 10(O)'
_chemical_formula_sum 'C226 H132 Fe12 N26 O94 S12'
_chemical_formula_weight 5770.50
_chemical_name_common IRMOP-52
_space_group_IT_number 15
_symmetry_cell_setting monoclinic
_symmetry_space_group_name_Hall '-C 2yc'
_symmetry_space_group_name_H-M 'C 1 2/c 1'
_cell_angle_alpha 90.00
_cell_angle_beta 120.182(2)
_cell_angle_gamma 90.00
_cell_formula_units_Z 4
_cell_length_a 43.730(4)
_cell_length_b 22.671(2)
_cell_length_c 41.328(4)
_cell_measurement_temperature 258(2)
_cell_volume 35418(6)
_diffrn_ambient_temperature 258(2)
_exptl_crystal_density_diffrn 1.082
_cod_depositor_comments
;
The following automatic conversions were performed:
'_symmetry_cell_setting' value 'Monoclinic' changed to 'monoclinic'
according to '/home/saulius/struct/CIF-dictionaries/cif_core.dic'
dictionary named 'cif_core.dic' version 2.4.1 from 2010-06-29.

Automatic conversion script
Id: cif_fix_enum 1527 2010-12-29 10:47:43Z saulius 
;
_cod_original_sg_symbol_Hall -C2yc
_cod_original_sg_symbol_H-M 'C 2/c'
_cod_database_code 4100636

loop_
_symmetry_equiv_pos_as_xyz
'x, y, z'
'-x, y, -z+1/2'
'x+1/2, y+1/2, z'
'-x+1/2, y+1/2, -z+1/2'
'-x, -y, -z'
'x, -y, z-1/2'
'-x+1/2, -y+1/2, -z'
'x+1/2, -y+1/2, z-1/2'

loop_
_atom_site_label
_atom_site_type_symbol
_atom_site_fract_x
_atom_site_fract_y
_atom_site_fract_z
_atom_site_U_iso_or_equiv
_atom_site_adp_type
_atom_site_occupancy
_atom_site_symmetry_multiplicity
_atom_site_calc_flag
_atom_site_refinement_flags
_atom_site_disorder_assembly
_atom_site_disorder_group
Fe1 Fe 0.31483(6) -0.10914(10) 0.07947(6) 0.0522(7) Uani 1 1 d . . .
Fe2 Fe 0.36398(6) -0.10901(11) 0.03855(7) 0.0563(7) Uani 1 1 d . . .
Fe3 Fe 0.30632(6) -0.00197(10) 0.02064(6) 0.0547(7) Uani 1 1 d . . .
Fe4 Fe 0.34677(6) 0.46332(10) 0.29200(7) 0.0534(7) Uani 1 1 d . . .
Fe5 Fe 0.35547(6) 0.36131(10) 0.35465(6) 0.0552(7) Uani 1 1 d . . .
Fe6 Fe 0.41851(7) 0.46060(11) 0.37636(7) 0.0631(8) Uani 1 1 d . . .
O1C O 0.3273(2) -0.0741(4) 0.0449(3) 0.047(3) Uani 1 1 d . . .
O2C O 0.3733(3) 0.4293(4) 0.3414(3) 0.054(3) Uani 1 1 d . . .
S1 S 0.33886(14) -0.2299(2) 0.05888(15) 0.0644(13) Uani 1 1 d . . .
S2 S 0.31247(15) -0.0627(3) -0.04565(15) 0.0757(15) Uani 1 1 d . . .
S3 S 0.23856(13) -0.0601(2) 0.01822(15) 0.0717(15) Uani 1 1 d . . .
S4 S 0.38475(18) 0.5829(3) 0.33547(19) 0.097(2) Uani 1 1 d . . .
S5 S 0.39721(17) 0.4172(3) 0.43640(16) 0.0931(19) Uani 1 1 d . . .
S6 S 0.28051(15) 0.4230(3) 0.30033(17) 0.0780(16) Uani 1 1 d . . .
O1 O 0.3130(3) -0.1928(5) 0.0645(3) 0.062(3) Uani 1 1 d . . .
O2 O 0.3503(3) -0.1931(5) 0.0367(3) 0.067(3) Uani 1 1 d . . .
O3 O 0.3691(3) -0.2459(5) 0.0943(3) 0.086(4) Uani 1 1 d . . .
O4 O 0.3205(3) -0.2798(5) 0.0367(4) 0.082(4) Uani 1 1 d . . .
O5 O 0.3356(3) -0.1066(5) -0.0170(3) 0.068(3) Uani 1 1 d . . .
O6 O 0.3013(4) -0.0182(5) -0.0281(3) 0.093(5) Uani 1 1 d . . .
O7 O 0.3296(6) -0.0372(9) -0.0632(7) 0.205(11) Uani 1 1 d . . .
O8 O 0.2810(4) -0.0911(7) -0.0732(4) 0.149(7) Uani 1 1 d . . .
O9 O 0.2577(3) -0.0284(5) 0.0020(3) 0.079(4) Uani 1 1 d . . .
O10 O 0.2636(3) -0.1046(5) 0.0453(3) 0.066(3) Uani 1 1 d . . .
O11 O 0.2286(4) -0.0178(6) 0.0383(4) 0.115(5) Uani 1 1 d . . .
O12 O 0.2081(3) -0.0901(6) -0.0124(4) 0.110(5) Uani 1 1 d . . .
O13 O 0.3548(3) 0.5457(5) 0.3076(3) 0.073(4) Uani 1 1 d . . .
O14 O 0.4056(3) 0.5445(5) 0.3692(3) 0.082(4) Uani 1 1 d . . .
O15 O 0.4079(5) 0.6003(7) 0.3196(5) 0.140(6) Uani 1 1 d . . .
O16 O 0.3718(5) 0.6323(7) 0.3461(4) 0.157(8) Uani 1 1 d . . .
O17 O 0.4131(3) 0.4593(6) 0.4213(3) 0.082(4) Uani 1 1 d . . .
O18 O 0.3658(3) 0.3887(5) 0.4037(3) 0.074(4) Uani 1 1 d . . .
O19 O 0.4227(4) 0.3706(8) 0.4581(4) 0.138(6) Uani 1 1 d . . .
O20 O 0.3849(4) 0.4487(8) 0.4578(4) 0.133(6) Uani 1 1 d . . .
O21 O 0.3072(3) 0.3921(5) 0.3356(3) 0.068(3) Uani 1 1 d . . .
O22 O 0.3013(3) 0.4666(5) 0.2904(3) 0.069(3) Uani 1 1 d . . .
O23 O 0.2622(4) 0.3810(6) 0.2700(4) 0.107(5) Uani 1 1 d . . .
O24 O 0.2571(4) 0.4569(7) 0.3080(4) 0.117(5) Uani 1 1 d . . .
O25 O 0.3080(4) 0.0364(5) 0.0648(4) 0.077(4) Uani 1 1 d . . .
O26 O 0.3143(3) -0.0328(5) 0.1050(3) 0.072(4) Uani 1 1 d . . .
O27 O 0.3409(3) 0.3175(5) 0.3066(3) 0.068(4) Uani 1 1 d . . .
O28 O 0.3346(3) 0.3861(5) 0.2640(3) 0.061(3) Uani 1 1 d . . .
O29 O 0.3651(3) -0.1183(5) 0.1203(3) 0.067(3) Uani 1 1 d . . .
O30 O 0.3997(3) -0.1177(6) 0.0941(4) 0.076(4) Uani 1 1 d . . .
O31 O 0.3897(3) -0.0320(6) 0.0419(3) 0.072(4) Uani 1 1 d . . .
O32 O 0.3526(4) 0.0397(5) 0.0367(4) 0.083(4) Uani 1 1 d . . .
O33 O 0.3881(3) 0.4673(5) 0.2824(3) 0.069(3) Uani 1 1 d . . .
O34 O 0.4352(3) 0.4653(5) 0.3386(3) 0.070(4) Uani 1 1 d . . .
O35 O 0.4421(3) 0.3797(6) 0.3901(3) 0.073(4) Uani 1 1 d . . .
O36 O 0.3982(4) 0.3127(8) 0.3752(5) 0.096(6) Uani 1 1 d . . .
C1 C 0.3168(9) 0.0521(9) 0.1545(8) 0.164(14) Uani 1 1 d . . .
H1A H 0.3194 0.0126 0.1614 0.197 Uiso 1 1 calc R . .
C2 C 0.3104(5) 0.0651(9) 0.1204(6) 0.073(6) Uani 1 1 d . . .
C3 C 0.3021(9) 0.1198(12) 0.1106(6) 0.162(14) Uani 1 1 d . . .
H3A H 0.2904 0.1278 0.0851 0.194 Uiso 1 1 calc R . .
C4 C 0.308(2) 0.2281(13) 0.1270(11) 0.53(7) Uani 1 1 d . . .
H4A H 0.3307 0.2370 0.1289 0.641 Uiso 1 1 calc R . .
H4B H 0.2904 0.2330 0.1008 0.641 Uiso 1 1 calc R . .
C5 C 0.3025(12) 0.2700(10) 0.1452(8) 0.27(3) Uani 1 1 d . . .
H5A H 0.2774 0.2786 0.1321 0.328 Uiso 1 1 calc R . .
H5B H 0.3146 0.3053 0.1443 0.328 Uiso 1 1 calc R . .
C6 C 0.3164(7) 0.3019(10) 0.2108(6) 0.127(10) Uani 1 1 d . . .
H6A H 0.3105 0.3406 0.2024 0.152 Uiso 1 1 calc R . .
C7 C 0.3273(5) 0.2865(8) 0.2468(5) 0.069(6) Uani 1 1 d . . .
C8 C 0.3287(7) 0.2287(11) 0.2570(6) 0.125(10) Uani 1 1 d . . .
H8A H 0.3323 0.2189 0.2805 0.150 Uiso 1 1 calc R . .
C9 C 0.3224(16) 0.1241(18) 0.2400(10) 0.37(4) Uani 1 1 d . . .
H9A H 0.3448 0.1131 0.2617 0.446 Uiso 1 1 calc R . .
H9B H 0.3045 0.1202 0.2472 0.446 Uiso 1 1 calc R . .
C10 C 0.315(2) 0.0839(16) 0.2140(14) 0.54(7) Uani 1 1 d . . .
H10A H 0.2907 0.0728 0.2042 0.653 Uiso 1 1 calc R . .
H10B H 0.3293 0.0495 0.2270 0.653 Uiso 1 1 calc R . .
C11 C 0.3198(11) 0.0929(10) 0.1800(8) 0.187(17) Uani 1 1 d . . .
C12 C 0.3148(7) 0.1536(10) 0.1695(6) 0.108(8) Uani 1 1 d . . .
C13 C 0.3089(11) 0.1683(11) 0.1346(7) 0.22(2) Uani 1 1 d . . .
C14 C 0.3146(8) 0.2565(11) 0.1871(6) 0.131(10) Uani 1 1 d . . .
C15 C 0.3192(7) 0.1986(9) 0.1981(7) 0.113(9) Uani 1 1 d . . .
C16 C 0.3248(10) 0.1877(12) 0.2334(8) 0.165(14) Uani 1 1 d . . .
C17 C 0.3088(6) 0.0189(10) 0.0933(6) 0.079(6) Uani 1 1 d . . .
C18 C 0.3340(5) 0.3334(9) 0.2747(6) 0.062(5) Uani 1 1 d . . .
C19 C 0.3958(6) -0.1218(8) 0.1213(7) 0.080(6) Uani 1 1 d . . .
C20 C 0.4267(6) -0.1290(8) 0.1600(5) 0.074(6) Uani 1 1 d . . .
C21 C 0.4230(5) -0.1307(12) 0.1897(6) 0.121(9) Uani 1 1 d . . .
H21A H 0.4004 -0.1301 0.1866 0.145 Uiso 1 1 calc R . .
C22 C 0.4511(6) -0.1333(13) 0.2241(6) 0.124(9) Uani 1 1 d . . .
C23 C 0.4842(5) -0.1363(9) 0.2297(6) 0.085(6) Uani 1 1 d . . .
C24 C 0.4880(5) -0.1379(13) 0.1995(6) 0.117(10) Uani 1 1 d . . .
C25 C 0.4594(6) -0.1335(10) 0.1656(6) 0.104(8) Uani 1 1 d . . .
H25A H 0.4623 -0.1335 0.1449 0.125 Uiso 1 1 calc R . .
C26 C 0.4477(8) -0.126(2) 0.2642(9) 0.28(3) Uani 1 1 d . . .
H26A H 0.4389 -0.0867 0.2641 0.330 Uiso 1 1 calc R . .
H26B H 0.4300 -0.1537 0.2623 0.330 Uiso 1 1 calc R . .
C27 C 0.4753(8) -0.134(3) 0.2953(8) 0.34(3) Uani 1 1 d . . .
H27A H 0.4717 -0.1699 0.3055 0.403 Uiso 1 1 calc R . .
H27B H 0.4761 -0.1020 0.3114 0.403 Uiso 1 1 calc R . .
C28 C 0.3812(6) 0.0209(11) 0.0421(5) 0.074(6) Uani 1 1 d . . .
C29 C 0.4084(5) 0.0658(10) 0.0498(6) 0.079(6) Uani 1 1 d . . .
C30 C 0.4008(6) 0.1249(10) 0.0463(7) 0.113(9) Uani 1 1 d . . .
H30A H 0.3774 0.1369 0.0365 0.135 Uiso 1 1 calc R . .
C31 C 0.4266(7) 0.1663(11) 0.0569(8) 0.133(10) Uani 1 1 d . . .
C32 C 0.4614(6) 0.1510(9) 0.0675(7) 0.096(7) Uani 1 1 d . . .
C33 C 0.4698(7) 0.0906(10) 0.0701(6) 0.102(7) Uani 1 1 d . . .
C34 C 0.4416(7) 0.0495(9) 0.0616(6) 0.100(8) Uani 1 1 d . . .
H34A H 0.4469 0.0094 0.0646 0.120 Uiso 1 1 calc R . .
C35 C 0.5096(6) 0.0781(12) 0.0844(10) 0.189(16) Uani 1 1 d . . .
H35A H 0.5207 0.0697 0.1110 0.227 Uiso 1 1 calc R . .
H35B H 0.5107 0.0420 0.0724 0.227 Uiso 1 1 calc R . .
C36 C 0.4169(6) 0.2352(12) 0.0525(13) 0.27(3) Uani 1 1 d . . .
H36A H 0.4047 0.2451 0.0261 0.328 Uiso 1 1 calc R . .
H36B H 0.4006 0.2420 0.0616 0.328 Uiso 1 1 calc R . .
C37 C 0.4445(9) 0.2723(14) 0.0706(17) 0.41(5) Uani 1 1 d . . .
H37A H 0.4465 0.2820 0.0945 0.486 Uiso 1 1 calc R . .
H37B H 0.4387 0.3085 0.0562 0.486 Uiso 1 1 calc R . .
C38 C 0.4210(6) 0.4701(9) 0.3053(6) 0.070(6) Uani 1 1 d . . .
C39 C 0.4444(6) 0.4745(9) 0.2883(7) 0.078(6) Uani 1 1 d . . .
C40 C 0.4785(7) 0.4825(14) 0.3084(7) 0.154(13) Uani 1 1 d . . .
H40A H 0.4888 0.4890 0.3340 0.185 Uiso 1 1 calc R . .
C41 C 0.4998(7) 0.4816(14) 0.2920(9) 0.141(11) Uani 1 1 d . . .
C42 C 0.4897(6) 0.4760(10) 0.2575(6) 0.081(7) Uani 1 1 d . . .
C43 C 0.4543(8) 0.4747(13) 0.2361(7) 0.131(10) Uani 1 1 d . . .
C44 C 0.4313(6) 0.4724(13) 0.2506(7) 0.140(11) Uani 1 1 d . . .
H44A H 0.4070 0.4695 0.2343 0.168 Uiso 1 1 calc R . .
C45 C 0.4396(7) 0.469(3) 0.1957(8) 0.35(4) Uani 1 1 d . . .
H45A H 0.4328 0.4287 0.1883 0.424 Uiso 1 1 calc R . .
H45B H 0.4184 0.4934 0.1829 0.424 Uiso 1 1 calc R . .
C46 C 0.4634(10) 0.487(3) 0.1837(10) 0.35(4) Uani 1 1 d . . .
H46A H 0.4574 0.4649 0.1612 0.420 Uiso 1 1 calc R . .
H46B H 0.4586 0.5282 0.1765 0.420 Uiso 1 1 calc R . .
C47 C 0.4256(9) 0.3247(10) 0.3862(7) 0.094(9) Uani 1 1 d . . .
C48 C 0.4587(6) 0.2751(14) 0.4022(6) 0.101(8) Uani 1 1 d . . .
C49 C 0.4516(7) 0.2189(11) 0.4046(7) 0.105(9) Uani 1 1 d . . .
H49A H 0.4292 0.2070 0.3992 0.126 Uiso 1 1 calc R . .
C50 C 0.4775(6) 0.1811(11) 0.4150(7) 0.103(8) Uani 1 1 d . . .
C51 C 0.5107(7) 0.1957(10) 0.4226(7) 0.110(9) Uani 1 1 d . . .
C52 C 0.5185(6) 0.2515(14) 0.4217(10) 0.163(13) Uani 1 1 d . . .
C53 C 0.4947(7) 0.2972(11) 0.4122(9) 0.170(14) Uani 1 1 d . . .
H53A H 0.5002 0.3368 0.4121 0.204 Uiso 1 1 calc R . .
C54 C 0.4695(7) 0.1185(11) 0.4198(10) 0.168(14) Uani 1 1 d . . .
H54A H 0.4725 0.1141 0.4446 0.202 Uiso 1 1 calc R . .
H54B H 0.4450 0.1102 0.4017 0.202 Uiso 1 1 calc R . .
N1 N 0.3015(4) -0.1452(7) 0.1189(3) 0.073(5) Uani 1 1 d G . .
C55 C 0.3216(3) -0.1918(7) 0.1414(5) 0.113(9) Uani 1 1 d G . .
H55A H 0.3400 -0.2072 0.1388 0.136 Uiso 1 1 calc R . .
C56 C 0.3143(5) -0.2154(7) 0.1678(4) 0.152(11) Uani 1 1 d G . .
H56A H 0.3277 -0.2466 0.1829 0.182 Uiso 1 1 calc R . .
C57 C 0.2868(6) -0.1925(9) 0.1717(5) 0.153(13) Uani 1 1 d G . .
H57A H 0.2819 -0.2083 0.1893 0.184 Uiso 1 1 calc R . .
C58 C 0.2667(4) -0.1459(9) 0.1491(6) 0.151(12) Uani 1 1 d G . .
H58A H 0.2483 -0.1305 0.1517 0.182 Uiso 1 1 calc R . .
C59 C 0.2740(4) -0.1223(6) 0.1227(4) 0.105(8) Uani 1 1 d G . .
H59A H 0.2606 -0.0911 0.1077 0.126 Uiso 1 1 calc R . .
N2 N 0.4059(4) -0.1457(8) 0.0294(5) 0.109(7) Uani 1 1 d GD . .
C60 C 0.4096(5) -0.1218(10) 0.0006(6) 0.283(17) Uani 1 1 d GD . .
H60A H 0.3948 -0.0914 -0.0140 0.339 Uiso 1 1 calc R . .
C61 C 0.4355(7) -0.1434(14) -0.0064(7) 0.283(17) Uani 1 1 d GD . .
H61A H 0.4380 -0.1275 -0.0257 0.339 Uiso 1 1 calc R . .
C62 C 0.4576(7) -0.1888(14) 0.0154(10) 0.44(3) Uani 1 1 d GD . .
H62A H 0.4749 -0.2033 0.0107 0.530 Uiso 1 1 calc R . .
C63 C 0.4539(9) -0.2127(14) 0.0442(11) 0.44(3) Uani 1 1 d GD . .
H63A H 0.4687 -0.2431 0.0588 0.530 Uiso 1 1 calc R . .
C64 C 0.4280(7) -0.1911(12) 0.0512(8) 0.72(10) Uani 1 1 d GD . .
H64A H 0.4255 -0.2071 0.0705 0.865 Uiso 1 1 calc R . .
N3 N 0.2825(4) 0.0841(5) -0.0052(4) 0.080(5) Uani 1 1 d GD . .
C65 C 0.2560(4) 0.1093(8) -0.0005(4) 0.126(9) Uani 1 1 d GD . .
H65A H 0.2472 0.0891 0.0127 0.151 Uiso 1 1 calc R . .
C66 C 0.2426(5) 0.1645(8) -0.0156(6) 0.23(2) Uani 1 1 d GD . .
H66A H 0.2249 0.1813 -0.0125 0.277 Uiso 1 1 calc R . .
C67 C 0.2558(6) 0.1946(6) -0.0353(6) 0.21(2) Uani 1 1 d GD . .
H67A H 0.2468 0.2316 -0.0454 0.254 Uiso 1 1 calc R . .
C68 C 0.2823(6) 0.1695(9) -0.0400(5) 0.195(18) Uani 1 1 d GD . .
H68A H 0.2911 0.1896 -0.0532 0.234 Uiso 1 1 calc R . .
C69 C 0.2957(4) 0.1142(8) -0.0249(5) 0.127(10) Uani 1 1 d GD . .
H69A H 0.3134 0.0974 -0.0281 0.153 Uiso 1 1 calc R . .
N4 N 0.3163(4) 0.5022(6) 0.2350(3) 0.073(4) Uani 1 1 d G . .
C70 C 0.2824(4) 0.4822(6) 0.2099(5) 0.098(7) Uani 1 1 d G . .
H70A H 0.2728 0.4509 0.2164 0.117 Uiso 1 1 calc R . .
C71 C 0.2629(3) 0.5091(9) 0.1751(4) 0.132(10) Uani 1 1 d G . .
H71A H 0.2402 0.4958 0.1583 0.158 Uiso 1 1 calc R . .
C72 C 0.2772(5) 0.5560(9) 0.1655(4) 0.179(16) Uani 1 1 d G . .
H72A H 0.2641 0.5740 0.1422 0.214 Uiso 1 1 calc R . .
C73 C 0.3111(6) 0.5759(6) 0.1906(5) 0.133(10) Uani 1 1 d G . .
H73A H 0.3207 0.6072 0.1841 0.160 Uiso 1 1 calc R . .
C74 C 0.3307(3) 0.5490(7) 0.2254(5) 0.118(9) Uani 1 1 d G . .
H74A H 0.3533 0.5623 0.2422 0.141 Uiso 1 1 calc R . .
N5 N 0.3377(5) 0.2859(5) 0.3691(5) 0.082(5) Uani 1 1 d G . .
C75 C 0.3592(4) 0.2626(7) 0.4047(5) 0.148(13) Uani 1 1 d G . .
H75A H 0.3813 0.2789 0.4205 0.178 Uiso 1 1 calc R . .
C76 C 0.3475(6) 0.2147(8) 0.4166(4) 0.25(3) Uani 1 1 d G . .
H76A H 0.3619 0.1991 0.4404 0.300 Uiso 1 1 calc R . .
C77 C 0.3145(6) 0.1902(6) 0.3930(6) 0.182(18) Uani 1 1 d G . .
H77A H 0.3067 0.1582 0.4010 0.218 Uiso 1 1 calc R . .
C78 C 0.2930(4) 0.2135(8) 0.3575(6) 0.192(16) Uani 1 1 d G . .
H78A H 0.2709 0.1971 0.3417 0.231 Uiso 1 1 calc R . .
C79 C 0.3047(5) 0.2614(7) 0.3455(4) 0.117(9) Uani 1 1 d G . .
H79A H 0.2903 0.2770 0.3218 0.141 Uiso 1 1 calc R . .
N6 N 0.4710(3) 0.4981(7) 0.4131(4) 0.087(6) Uani 1 1 d G . .
C80 C 0.4840(5) 0.5447(8) 0.4016(4) 0.144(12) Uani 1 1 d G . .
H80A H 0.4700 0.5616 0.3781 0.173 Uiso 1 1 calc R . .
C81 C 0.5179(6) 0.5661(9) 0.4252(7) 0.26(3) Uani 1 1 d G . .
H81A H 0.5266 0.5972 0.4175 0.314 Uiso 1 1 calc R . .
C82 C 0.5389(4) 0.5408(11) 0.4602(6) 0.25(2) Uani 1 1 d G . .
H82A H 0.5616 0.5551 0.4760 0.300 Uiso 1 1 calc R . .
C83 C 0.5259(4) 0.4942(10) 0.4717(4) 0.174(14) Uani 1 1 d G . .
H83A H 0.5400 0.4773 0.4952 0.209 Uiso 1 1 calc R . .
C84 C 0.4920(5) 0.4729(7) 0.4481(5) 0.137(10) Uani 1 1 d G . .
H84A H 0.4833 0.4417 0.4558 0.164 Uiso 1 1 calc R . .
N7 N 0.5095(18) 0.360(2) 0.525(3) 0.388(6) Uiso 1 1 d G . .
C85 C 0.5023(11) 0.314(4) 0.5001(10) 0.388(6) Uiso 1 1 d G . .
C86 C 0.526(3) 0.267(2) 0.510(2) 0.388(6) Uiso 1 1 d G . .
C87 C 0.5571(19) 0.267(2) 0.545(3) 0.388(6) Uiso 1 1 d G . .
C88 C 0.5642(10) 0.314(4) 0.5694(11) 0.388(6) Uiso 1 1 d G . .
C89 C 0.540(2) 0.361(2) 0.559(2) 0.388(6) Uiso 1 1 d G . .
N8 N 0.4028(9) 0.635(4) 0.2384(16) 0.388(6) Uiso 1 1 d G . .
C90 C 0.3959(11) 0.6041(11) 0.206(3) 0.388(6) Uiso 1 1 d G . .
C91 C 0.3897(10) 0.635(4) 0.1744(15) 0.388(6) Uiso 1 1 d G . .
C92 C 0.3904(10) 0.696(4) 0.1748(17) 0.388(6) Uiso 1 1 d G . .
C93 C 0.3973(11) 0.7267(11) 0.207(3) 0.388(6) Uiso 1 1 d G . .
C94 C 0.4034(9) 0.696(4) 0.2388(16) 0.388(6) Uiso 1 1 d G . .
N9 N 0.298(2) 0.432(2) 0.138(2) 0.388(6) Uiso 1 1 d G . .
C95 C 0.334(3) 0.4220(16) 0.1578(9) 0.388(6) Uiso 1 1 d G . .
C96 C 0.3556(8) 0.446(3) 0.145(2) 0.388(6) Uiso 1 1 d G . .
C97 C 0.341(2) 0.480(2) 0.113(3) 0.388(6) Uiso 1 1 d G . .
C98 C 0.304(3) 0.4892(16) 0.0928(10) 0.388(6) Uiso 1 1 d G . .
C99 C 0.2830(8) 0.465(3) 0.105(2) 0.388(6) Uiso 1 1 d G . .
N10 N 0.5222(8) -0.3428(18) 0.159(3) 0.388(6) Uiso 1 1 d G . .
C100 C 0.508(2) -0.3445(18) 0.1829(9) 0.388(6) Uiso 1 1 d G . .
C101 C 0.475(2) -0.320(3) 0.171(2) 0.388(6) Uiso 1 1 d G . .
C102 C 0.4561(8) -0.294(2) 0.136(3) 0.388(6) Uiso 1 1 d G . .
C103 C 0.470(2) -0.2923(18) 0.1127(10) 0.388(6) Uiso 1 1 d G . .
C104 C 0.503(2) -0.317(3) 0.124(2) 0.388(6) Uiso 1 1 d G . .
N11 N 0.3340(9) 0.250(5) 0.0631(9) 0.388(6) Uiso 1 1 d G . .
C105 C 0.3421(17) 0.193(3) 0.077(2) 0.388(6) Uiso 1 1 d G . .
C106 C 0.367(2) 0.183(2) 0.114(3) 0.388(6) Uiso 1 1 d G . .
C107 C 0.3833(9) 0.231(5) 0.1380(9) 0.388(6) Uiso 1 1 d G . .
C108 C 0.3752(17) 0.288(3) 0.124(2) 0.388(6) Uiso 1 1 d G . .
C109 C 0.351(2) 0.2977(19) 0.087(3) 0.388(6) Uiso 1 1 d G . .
N1M N 0.2352(9) -0.1558(14) -0.0517(10) 0.234(7) Uiso 1 1 d . . .
C1M C 0.2589(11) -0.2069(18) -0.0338(11) 0.234(7) Uiso 1 1 d . . .
C2M C 0.2076(11) -0.1636(17) -0.0949(13) 0.234(7) Uiso 1 1 d . . .
N2M N 0.3683(9) -0.0827(14) -0.1149(10) 0.234(7) Uiso 1 1 d . . .
C3M C 0.3374(11) -0.0593(18) -0.1527(12) 0.234(7) Uiso 1 1 d . . .
C4M C 0.3697(11) -0.1262(18) -0.1482(12) 0.234(7) Uiso 1 1 d . . .
O1W O 0.4467(14) 0.306(2) 0.3112(15) 0.459(10) Uiso 1 1 d . . .
O2W O 0.1713(12) -0.1624(19) 0.0372(13) 0.41(2) Uiso 1 1 d . . .
O3W O 0.4189(14) 0.315(2) 0.2712(15) 0.459(10) Uiso 1 1 d . . .
O4W O 0.4120(14) 0.113(2) -0.0444(15) 0.459(10) Uiso 1 1 d . . .
O5W O 0.4501(14) 0.124(2) -0.0409(14) 0.459(10) Uiso 1 1 d . . .
O6W O 0.4208(14) 0.033(2) -0.0382(14) 0.459(10) Uiso 1 1 d . . .
O7W O 0.4134(13) 0.759(2) 0.3482(14) 0.459(10) Uiso 1 1 d . . .
O8W O 0.3654(14) -0.360(2) 0.0219(14) 0.459(10) Uiso 1 1 d . . .
O9W O 0.3176(13) 0.524(2) 0.3831(13) 0.459(10) Uiso 1 1 d . . .

loop_
_atom_site_aniso_label
_atom_site_aniso_U_11
_atom_site_aniso_U_22
_atom_site_aniso_U_33
_atom_site_aniso_U_23
_atom_site_aniso_U_13
_atom_site_aniso_U_12
Fe1 0.0525(16) 0.0506(15) 0.0507(16) -0.0095(13) 0.0238(13) -0.0056(12)
Fe2 0.0492(16) 0.0621(17) 0.0574(17) -0.0125(13) 0.0266(14) -0.0117(13)
Fe3 0.0559(16) 0.0539(16) 0.0493(16) -0.0103(13) 0.0227(13) -0.0096(13)
Fe4 0.0559(16) 0.0540(15) 0.0554(16) 0.0000(13) 0.0317(14) 0.0073(13)
Fe5 0.0626(17) 0.0613(16) 0.0501(16) -0.0002(13) 0.0347(14) 0.0147(13)
Fe6 0.0599(17) 0.0728(18) 0.0540(17) -0.0102(14) 0.0268(15) 0.0094(14)
O1C 0.038(6) 0.049(7) 0.044(6) 0.004(5) 0.013(5) 0.006(5)
O2C 0.061(7) 0.070(8) 0.041(7) 0.001(6) 0.032(6) 0.018(6)
S1 0.066(3) 0.054(3) 0.077(4) -0.010(3) 0.039(3) -0.007(3)
S2 0.074(4) 0.102(4) 0.052(3) -0.003(3) 0.032(3) 0.000(3)
S3 0.055(3) 0.071(4) 0.078(4) -0.004(3) 0.025(3) -0.006(3)
S4 0.099(5) 0.064(4) 0.099(5) -0.012(4) 0.028(4) 0.010(4)
S5 0.093(5) 0.138(6) 0.056(4) -0.010(4) 0.042(4) 0.022(4)
S6 0.065(4) 0.094(4) 0.081(4) 0.016(4) 0.041(3) 0.017(3)
O1 0.067(8) 0.061(8) 0.077(8) -0.012(6) 0.050(7) -0.005(6)
O2 0.072(8) 0.062(8) 0.088(9) -0.023(7) 0.056(8) -0.007(6)
O3 0.067(9) 0.094(10) 0.073(9) 0.015(8) 0.017(8) 0.020(8)
O4 0.092(10) 0.048(8) 0.107(10) -0.009(7) 0.051(9) -0.015(7)
O5 0.067(8) 0.087(9) 0.046(7) -0.009(7) 0.027(7) 0.000(7)
O6 0.155(13) 0.074(9) 0.056(8) 0.002(7) 0.057(9) 0.044(9)
O7 0.22(2) 0.20(2) 0.28(3) 0.16(2) 0.19(2) 0.114(18)
O8 0.108(13) 0.130(14) 0.098(12) -0.042(10) -0.031(10) 0.011(11)
O9 0.057(8) 0.085(9) 0.081(9) 0.022(7) 0.025(7) -0.008(7)
O10 0.034(6) 0.085(9) 0.063(8) 0.019(7) 0.012(6) 0.002(6)
O11 0.140(14) 0.077(10) 0.146(14) 0.003(9) 0.085(12) 0.030(9)
O12 0.053(9) 0.133(12) 0.098(11) -0.005(9) 0.004(8) -0.020(8)
O13 0.080(9) 0.051(7) 0.074(9) -0.007(7) 0.027(8) 0.008(7)
O14 0.085(9) 0.076(9) 0.059(8) -0.013(7) 0.016(7) 0.010(8)
O15 0.144(15) 0.136(14) 0.164(16) 0.027(12) 0.096(14) -0.035(12)
O16 0.194(18) 0.079(11) 0.112(13) -0.036(10) 0.013(13) 0.031(11)
O17 0.088(10) 0.093(10) 0.074(9) -0.018(8) 0.048(8) 0.010(8)
O18 0.074(9) 0.119(10) 0.039(7) -0.022(7) 0.034(7) 0.006(8)
O19 0.119(13) 0.166(16) 0.086(11) 0.030(11) 0.020(10) 0.045(12)
O20 0.123(13) 0.199(17) 0.082(11) -0.062(11) 0.056(10) -0.009(12)
O21 0.055(8) 0.092(9) 0.072(8) 0.022(7) 0.044(7) 0.019(7)
O22 0.068(8) 0.076(8) 0.081(9) 0.016(7) 0.051(7) 0.022(7)
O23 0.097(11) 0.110(12) 0.099(11) 0.000(10) 0.037(10) -0.023(9)
O24 0.098(11) 0.149(13) 0.132(13) 0.064(11) 0.080(10) 0.077(10)
O25 0.122(12) 0.050(8) 0.060(9) -0.017(7) 0.045(9) -0.002(7)
O26 0.120(11) 0.046(8) 0.063(8) -0.012(7) 0.056(8) -0.005(8)
O27 0.106(10) 0.060(8) 0.050(8) -0.007(6) 0.048(8) 0.001(7)
O28 0.088(9) 0.046(7) 0.071(8) -0.009(7) 0.056(7) -0.001(7)
O29 0.042(8) 0.086(9) 0.049(7) -0.004(6) 0.004(7) -0.008(7)
O30 0.059(9) 0.104(11) 0.051(9) -0.008(8) 0.018(8) -0.013(7)
O31 0.069(9) 0.073(9) 0.072(9) -0.009(8) 0.034(7) -0.023(8)
O32 0.053(9) 0.064(9) 0.115(12) -0.011(8) 0.030(9) -0.021(7)
O33 0.060(9) 0.099(10) 0.070(9) 0.006(7) 0.049(8) 0.019(8)
O34 0.060(8) 0.112(10) 0.046(8) 0.001(8) 0.031(7) 0.002(7)
O35 0.061(8) 0.083(10) 0.071(9) -0.002(8) 0.029(7) 0.033(7)
O36 0.066(10) 0.114(13) 0.119(14) 0.003(10) 0.054(11) 0.030(10)
C1 0.39(5) 0.029(13) 0.13(2) -0.020(14) 0.17(3) -0.006(18)
C2 0.101(16) 0.063(14) 0.058(14) -0.006(12) 0.042(13) -0.005(12)
C3 0.30(4) 0.12(2) 0.067(17) 0.017(17) 0.09(2) 0.09(2)
C4 1.4(2) 0.06(2) 0.29(5) 0.05(3) 0.56(9) 0.18(5)
C5 0.65(8) 0.045(16) 0.14(3) 0.004(17) 0.22(4) 0.07(3)
C6 0.24(3) 0.094(18) 0.055(15) -0.004(14) 0.077(18) 0.026(18)
C7 0.118(17) 0.048(12) 0.059(14) -0.002(10) 0.059(13) 0.019(11)
C8 0.26(3) 0.074(17) 0.060(15) -0.020(14) 0.090(19) -0.006(18)
C9 0.85(12) 0.17(4) 0.15(3) -0.10(3) 0.29(6) -0.04(5)
C10 1.4(2) 0.10(3) 0.32(6) -0.01(4) 0.58(11) -0.10(6)
C11 0.43(5) 0.050(16) 0.11(2) -0.002(16) 0.16(3) 0.01(2)
C12 0.17(2) 0.095(19) 0.064(16) -0.005(14) 0.063(16) 0.045(16)
C13 0.50(6) 0.066(18) 0.081(19) 0.002(15) 0.14(3) 0.09(3)
C14 0.22(3) 0.082(19) 0.058(16) -0.012(14) 0.049(18) 0.014(19)
C15 0.20(3) 0.035(13) 0.093(19) -0.034(13) 0.065(19) 0.015(14)
C16 0.33(4) 0.069(19) 0.08(2) 0.019(17) 0.10(3) 0.02(2)
C17 0.105(17) 0.057(15) 0.064(16) -0.028(13) 0.035(14) -0.004(12)
C18 0.064(13) 0.071(15) 0.067(15) -0.028(13) 0.044(12) 0.000(11)
C19 0.067(16) 0.056(13) 0.084(19) -0.017(12) 0.015(16) -0.021(11)
C20 0.070(16) 0.097(16) 0.035(13) -0.005(11) 0.012(12) -0.011(12)
C21 0.044(14) 0.23(3) 0.047(15) -0.003(17) -0.004(13) -0.001(16)
C22 0.069(17) 0.23(3) 0.057(16) -0.004(17) 0.019(15) -0.022(18)
C23 0.044(14) 0.116(17) 0.086(18) 0.009(13) 0.025(12) -0.002(11)
C24 0.030(12) 0.28(3) 0.053(15) 0.018(17) 0.025(13) 0.021(16)
C25 0.058(15) 0.19(3) 0.068(16) -0.001(16) 0.037(14) 0.012(16)
C26 0.11(3) 0.61(8) 0.09(3) 0.03(4) 0.03(2) 0.02(4)
C27 0.09(3) 0.77(11) 0.05(2) -0.08(4) -0.035(19) 0.00(4)
C28 0.079(17) 0.082(17) 0.058(13) -0.003(13) 0.033(13) -0.046(15)
C29 0.044(13) 0.076(16) 0.092(16) -0.009(12) 0.015(12) -0.028(12)
C30 0.057(14) 0.073(16) 0.19(3) 0.005(16) 0.046(16) -0.025(13)
C31 0.11(2) 0.083(19) 0.22(3) -0.021(19) 0.09(2) -0.032(17)
C32 0.075(16) 0.065(16) 0.16(2) -0.010(15) 0.069(17) -0.017(13)
C33 0.11(2) 0.078(17) 0.12(2) -0.018(14) 0.062(17) -0.025(15)
C34 0.102(19) 0.061(14) 0.114(19) -0.016(13) 0.038(17) -0.047(14)
C35 0.075(19) 0.11(2) 0.37(5) -0.03(3) 0.10(3) 0.012(17)
C36 0.041(16) 0.10(2) 0.56(7) 0.03(3) 0.06(3) 0.008(16)
C37 0.14(3) 0.13(3) 0.93(13) -0.22(5) 0.25(6) -0.08(3)
C38 0.063(15) 0.096(16) 0.061(15) 0.002(13) 0.039(14) 0.016(13)
C39 0.055(14) 0.096(16) 0.074(17) 0.007(13) 0.027(14) -0.002(12)
C40 0.09(2) 0.30(4) 0.076(18) -0.09(2) 0.044(17) -0.06(2)
C41 0.050(16) 0.26(3) 0.14(3) -0.06(2) 0.062(19) -0.046(18)
C42 0.052(17) 0.139(19) 0.047(15) -0.015(13) 0.021(12) 0.000(13)
C43 0.10(2) 0.24(3) 0.08(2) 0.004(19) 0.066(19) 0.00(2)
C44 0.050(15) 0.28(4) 0.072(19) 0.04(2) 0.016(15) 0.015(18)
C45 0.06(2) 0.92(12) 0.08(2) 0.03(4) 0.031(19) -0.01(4)
C46 0.15(3) 0.81(11) 0.16(4) 0.19(5) 0.13(3) 0.12(5)
C47 0.18(3) 0.054(16) 0.082(19) 0.026(14) 0.09(2) 0.06(2)
C48 0.080(18) 0.17(3) 0.064(15) 0.011(17) 0.047(14) 0.051(19)
C49 0.11(2) 0.071(16) 0.15(2) 0.039(16) 0.072(18) 0.029(16)
C50 0.070(17) 0.10(2) 0.16(2) 0.045(17) 0.069(17) 0.040(16)
C51 0.10(2) 0.046(14) 0.18(3) 0.045(15) 0.073(19) 0.030(14)
C52 0.073(18) 0.13(2) 0.31(4) 0.06(3) 0.11(2) 0.067(18)
C53 0.10(2) 0.10(2) 0.32(4) 0.10(2) 0.12(3) 0.050(17)
C54 0.12(2) 0.08(2) 0.35(5) 0.03(2) 0.15(3) 0.047(17)
N1 0.072(12) 0.085(12) 0.059(11) -0.004(9) 0.032(10) -0.017(9)
C55 0.14(2) 0.14(2) 0.073(17) -0.007(16) 0.066(18) -0.06(2)
C56 0.15(3) 0.18(3) 0.15(3) 0.05(2) 0.10(2) 0.03(2)
C57 0.16(3) 0.26(4) 0.10(2) 0.01(2) 0.10(2) -0.04(3)
C58 0.13(3) 0.19(3) 0.14(3) 0.04(2) 0.07(2) 0.01(2)
C59 0.14(2) 0.113(19) 0.098(19) -0.023(15) 0.082(18) -0.008(17)
N2 0.053(11) 0.161(17) 0.139(17) -0.030(14) 0.068(12) -0.029(11)
C60 0.13(2) 0.42(5) 0.39(4) 0.00(4) 0.20(3) 0.06(3)
C61 0.13(2) 0.42(5) 0.39(4) 0.00(4) 0.20(3) 0.06(3)
C62 0.49(5) 0.51(6) 0.59(8) 0.33(5) 0.48(6) 0.38(5)
C63 0.49(5) 0.51(6) 0.59(8) 0.33(5) 0.48(6) 0.38(5)
C64 0.39(8) 1.6(3) 0.33(7) 0.41(11) 0.28(6) 0.70(13)
N3 0.085(13) 0.055(10) 0.077(12) -0.014(9) 0.024(10) 0.000(9)
C65 0.15(2) 0.15(3) 0.087(18) -0.004(17) 0.065(18) 0.04(2)
C66 0.29(5) 0.12(3) 0.22(4) 0.01(3) 0.08(4) 0.15(3)
C67 0.38(6) 0.11(3) 0.16(3) 0.06(2) 0.15(4) 0.01(3)
C68 0.33(5) 0.12(3) 0.16(3) 0.02(2) 0.14(3) 0.08(3)
C69 0.17(3) 0.066(17) 0.15(2) 0.028(16) 0.08(2) -0.003(17)
N4 0.081(12) 0.073(11) 0.060(11) 0.020(9) 0.032(10) 0.030(9)
C70 0.075(16) 0.13(2) 0.074(16) 0.005(15) 0.026(14) -0.028(15)
C71 0.074(17) 0.24(3) 0.041(15) -0.005(17) -0.002(13) -0.01(2)
C72 0.12(3) 0.28(4) 0.17(3) 0.12(3) 0.09(3) 0.05(3)
C73 0.14(3) 0.13(2) 0.11(2) 0.05(2) 0.06(2) 0.04(2)
C74 0.13(2) 0.105(19) 0.11(2) 0.039(16) 0.054(19) -0.016(17)
N5 0.105(14) 0.076(12) 0.100(14) 0.029(11) 0.076(13) 0.041(11)
C75 0.25(4) 0.069(18) 0.20(3) 0.06(2) 0.17(3) 0.03(2)
C76 0.25(5) 0.23(5) 0.18(4) -0.13(4) 0.05(4) 0.02(4)
C77 0.37(6) 0.09(2) 0.18(3) 0.08(2) 0.21(4) 0.05(3)
C78 0.16(3) 0.13(3) 0.34(5) 0.07(3) 0.16(4) 0.00(2)
C79 0.14(2) 0.071(17) 0.18(3) 0.061(17) 0.11(2) 0.032(16)
N6 0.063(11) 0.134(16) 0.039(10) -0.022(10) 0.008(9) 0.014(11)
C80 0.19(3) 0.15(2) 0.12(2) -0.037(19) 0.10(3) -0.09(2)
C81 0.27(5) 0.36(5) 0.08(2) -0.06(3) 0.03(3) -0.24(4)
C82 0.21(4) 0.39(6) 0.12(3) -0.01(3) 0.06(3) -0.21(4)
C83 0.10(2) 0.31(4) 0.044(16) -0.01(2) -0.020(16) 0.00(2)
C84 0.078(19) 0.22(3) 0.12(2) -0.05(2) 0.058(18) -0.02(2)

loop_
_geom_bond_atom_site_label_1
_geom_bond_atom_site_label_2
_geom_bond_distance
_geom_bond_site_symmetry_2
_geom_bond_publ_flag
Fe1 O1C 1.938(10) . ?
Fe1 O10 1.960(10) . ?
Fe1 O1 1.984(10) . ?
Fe1 O29 1.999(11) . ?
Fe1 O26 2.034(11) . ?
Fe1 N1 2.148(11) . ?
Fe2 O1C 1.921(9) . ?
Fe2 O5 1.987(11) . ?
Fe2 O2 1.988(11) . ?
Fe2 O30 2.037(13) . ?
Fe2 O31 2.043(13) . ?
Fe2 N2 2.213(12) . ?
Fe3 O1C 1.896(9) . ?
Fe3 O6 1.948(11) . ?
Fe3 O9 1.956(11) . ?
Fe3 O25 1.990(12) . ?
Fe3 O32 2.019(13) . ?
Fe3 N3 2.217(11) . ?
Fe4 O2C 1.930(10) . ?
Fe4 O13 1.949(11) . ?
Fe4 O22 1.955(11) . ?
Fe4 O28 2.016(11) . ?
Fe4 O33 2.036(11) . ?
Fe4 N4 2.223(10) . ?
Fe5 O2C 1.927(11) . ?
Fe5 O18 1.942(10) . ?
Fe5 O36 1.958(15) . ?
Fe5 O21 1.972(10) . ?
Fe5 O27 2.015(12) . ?
Fe5 N5 2.086(11) . ?
Fe6 O2C 1.905(10) . ?
Fe6 O14 1.963(12) . ?
Fe6 O17 1.986(13) . ?
Fe6 O34 2.029(12) . ?
Fe6 O35 2.040(12) . ?
Fe6 N6 2.190(12) . ?
S1 O4 1.422(11) . ?
S1 O3 1.441(12) . ?
S1 O2 1.500(11) . ?
S1 O1 1.517(11) . ?
S2 O7 1.402(17) . ?
S2 O8 1.423(14) . ?
S2 O6 1.463(11) . ?
S2 O5 1.487(12) . ?
S3 O12 1.464(13) . ?
S3 O11 1.471(14) . ?
S3 O10 1.495(11) . ?
S3 O9 1.495(12) . ?
S4 O16 1.420(16) . ?
S4 O13 1.495(12) . ?
S4 O14 1.502(12) . ?
S4 O15 1.510(15) . ?
S5 O20 1.436(14) . ?
S5 O19 1.468(15) . ?
S5 O17 1.490(13) . ?
S5 O18 1.505(12) . ?
S6 O24 1.435(13) . ?
S6 O23 1.453(14) . ?
S6 O21 1.506(11) . ?
S6 O22 1.534(12) . ?
O25 C17 1.23(2) . ?
O26 C17 1.24(2) . ?
O27 C18 1.25(2) . ?
O28 C18 1.28(2) . ?
O29 C19 1.32(2) . ?
O30 C19 1.22(2) . ?
O31 C28 1.26(2) . ?
O32 C28 1.23(2) . ?
O33 C38 1.27(2) . ?
O34 C38 1.20(2) . ?
O35 C47 1.41(3) . ?
O36 C47 1.08(3) . ?
C1 C2 1.32(3) . ?
C1 C11 1.36(3) . ?
C1 H1A 0.9300 . ?
C2 C3 1.30(3) . ?
C2 C17 1.51(2) . ?
C3 C13 1.41(3) . ?
C3 H3A 0.9300 . ?
C4 C5 1.31(3) . ?
C4 C13 1.39(3) . ?
C4 H4A 0.9700 . ?
C4 H4B 0.9700 . ?
C5 C14 1.57(3) . ?
C5 H5A 0.9700 . ?
C5 H5B 0.9700 . ?
C6 C7 1.36(2) . ?
C6 C14 1.39(3) . ?
C6 H6A 0.9300 . ?
C7 C8 1.37(2) . ?
C7 C18 1.48(2) . ?
C8 C16 1.29(3) . ?
C8 H8A 0.9300 . ?
C9 C10 1.32(4) . ?
C9 C16 1.48(4) . ?
C9 H9A 0.9700 . ?
C9 H9B 0.9700 . ?
C10 C11 1.53(4) . ?
C10 H10A 0.9700 . ?
C10 H10B 0.9700 . ?
C11 C12 1.43(3) . ?
C12 C13 1.37(3) . ?
C12 C15 1.50(3) . ?
C14 C15 1.37(3) . ?
C15 C16 1.37(3) . ?
C19 C20 1.50(3) . ?
C20 C21 1.32(2) . ?
C20 C25 1.33(2) . ?
C21 C22 1.33(3) . ?
C21 H21A 0.9300 . ?
C22 C23 1.35(3) . ?
C22 C26 1.75(4) . ?
C23 C24 1.34(2) . ?
C23 C23 1.55(4) 2_655 ?
C24 C25 1.33(3) . ?
C24 C27 1.51(4) 2_655 ?
C25 H25A 0.9300 . ?
C26 C27 1.26(3) . ?
C26 H26A 0.9700 . ?
C26 H26B 0.9700 . ?
C27 C24 1.51(4) 2_655 ?
C27 H27A 0.9700 . ?
C27 H27B 0.9700 . ?
C28 C29 1.47(2) . ?
C29 C34 1.33(3) . ?
C29 C30 1.37(2) . ?
C30 C31 1.36(3) . ?
C30 H30A 0.9300 . ?
C31 C32 1.40(3) . ?
C31 C36 1.60(3) . ?
C32 C33 1.41(3) . ?
C32 C51 1.48(3) 2_655 ?
C33 C34 1.44(3) . ?
C33 C35 1.56(3) . ?
C34 H34A 0.9300 . ?
C35 C54 1.37(3) 2_655 ?
C35 H35A 0.9700 . ?
C35 H35B 0.9700 . ?
C36 C37 1.35(3) . ?
C36 H36A 0.9700 . ?
C36 H36B 0.9700 . ?
C37 C52 1.56(4) 2_655 ?
C37 H37A 0.9700 . ?
C37 H37B 0.9700 . ?
C38 C39 1.51(3) . ?
C39 C40 1.31(3) . ?
C39 C44 1.37(3) . ?
C40 C41 1.40(3) . ?
C40 H40A 0.9300 . ?
C41 C42 1.27(3) . ?
C41 C46 1.41(4) 2_655 ?
C42 C42 1.33(4) 2_655 ?
C42 C43 1.34(3) . ?
C43 C44 1.41(3) . ?
C43 C45 1.46(3) . ?
C44 H44A 0.9300 . ?
C45 C46 1.41(4) . ?
C45 H45A 0.9700 . ?
C45 H45B 0.9700 . ?
C46 C41 1.41(4) 2_655 ?
C46 H46A 0.9700 . ?
C46 H46B 0.9700 . ?
C47 C48 1.68(3) . ?
C48 C49 1.33(3) . ?
C48 C53 1.50(3) . ?
C49 C50 1.31(3) . ?
C49 H49A 0.9300 . ?
C50 C51 1.36(3) . ?
C50 C54 1.50(3) . ?
C51 C52 1.32(3) . ?
C51 C32 1.48(3) 2_655 ?
C52 C53 1.38(3) . ?
C52 C37 1.56(4) 2_655 ?
C53 H53A 0.9300 . ?
C54 C35 1.37(3) 2_655 ?
C54 H54A 0.9700 . ?
C54 H54B 0.9700 . ?
N1 C55 1.3900 . ?
N1 C59 1.3900 . ?
C55 C56 1.3900 . ?
C55 H55A 0.9300 . ?
C56 C57 1.3900 . ?
C56 H56A 0.9300 . ?
C57 C58 1.3900 . ?
C57 H57A 0.9300 . ?
C58 C59 1.3900 . ?
C58 H58A 0.9300 . ?
C59 H59A 0.9300 . ?
N2 C60 1.3900 . ?
N2 C64 1.3900 . ?
C60 C61 1.3900 . ?
C60 H60A 0.9300 . ?
C61 C62 1.3900 . ?
C61 H61A 0.9300 . ?
C62 C63 1.3900 . ?
C62 H62A 0.9300 . ?
C63 C64 1.3900 . ?
C63 H63A 0.9300 . ?
C64 H64A 0.9300 . ?
N3 C65 1.3900 . ?
N3 C69 1.3900 . ?
C65 C66 1.3900 . ?
C65 H65A 0.9300 . ?
C66 C67 1.3900 . ?
C66 H66A 0.9300 . ?
C67 C68 1.3900 . ?
C67 H67A 0.9300 . ?
C68 C69 1.3900 . ?
C68 H68A 0.9300 . ?
C69 H69A 0.9300 . ?
N4 C70 1.3900 . ?
N4 C74 1.3900 . ?
C70 C71 1.3900 . ?
C70 H70A 0.9300 . ?
C71 C72 1.3900 . ?
C71 H71A 0.9300 . ?
C72 C73 1.3900 . ?
C72 H72A 0.9300 . ?
C73 C74 1.3900 . ?
C73 H73A 0.9300 . ?
C74 H74A 0.9300 . ?
N5 C75 1.3900 . ?
N5 C79 1.3900 . ?
C75 C76 1.3900 . ?
C75 H75A 0.9300 . ?
C76 C77 1.3900 . ?
C76 H76A 0.9300 . ?
C77 C78 1.3900 . ?
C77 H77A 0.9300 . ?
C78 C79 1.3900 . ?
C78 H78A 0.9300 . ?
C79 H79A 0.9300 . ?
N6 C80 1.3900 . ?
N6 C84 1.3900 . ?
C80 C81 1.3900 . ?
C80 H80A 0.9300 . ?
C81 C82 1.3900 . ?
C81 H81A 0.9300 . ?
C82 C83 1.3900 . ?
C82 H82A 0.9300 . ?
C83 C84 1.3900 . ?
C83 H83A 0.9300 . ?
C84 H84A 0.9300 . ?
N7 C85 1.3900 . ?
N7 C89 1.3900 . ?
C85 C86 1.3900 . ?
C86 C87 1.3900 . ?
C87 C88 1.3900 . ?
C88 C89 1.3900 . ?
N8 C90 1.3900 . ?
N8 C94 1.3900 . ?
C90 C91 1.3900 . ?
C91 C92 1.3900 . ?
C92 C93 1.3900 . ?
C93 C94 1.3900 . ?
N9 C95 1.3900 . ?
N9 C99 1.3900 . ?
C95 C96 1.3900 . ?
C96 C97 1.3900 . ?
C97 C98 1.3900 . ?
C98 C99 1.3900 . ?
N10 C100 1.3900 . ?
N10 C104 1.3900 . ?
C100 C101 1.3900 . ?
C101 C102 1.3900 . ?
C102 C103 1.3900 . ?
C103 C104 1.3900 . ?
N11 C105 1.3900 . ?
N11 C109 1.3900 . ?
C105 C106 1.3900 . ?
C106 C107 1.3900 . ?
C107 C108 1.3900 . ?
C108 C109 1.3900 . ?
N1M C1M 1.48(4) . ?
N1M C2M 1.58(4) . ?
N2M C3M 1.56(4) . ?
N2M C4M 1.72(4) . ?
C3M C4M 2.02(5) . ?
O1W O3W 1.50(6) . ?
O4W O5W 1.62(6) . ?
